data_7015738
loop_
_publ_author_name
'Ikezaki, Akira'
'Nakamura, Mikio'

_publ_section_title
;
 Formation and characterization of a six-coordinate iron(III) complex
 with the most ruffled porphyrin ring.
;
_journal_issue 14
_journal_name_full 'Dalton transactions (Cambridge, England : 2003)'
_journal_page_first 3455
_journal_page_last 3458
_journal_paper_doi 10.1039/c1dt10042d
_journal_volume 40
_journal_year 2011
_chemical_formula_moiety 'C48 H52 Fe N8, Cl O4, C1 H1 Cl3, C1 H1 Cl3'
_chemical_formula_sum 'C50 H54 Cl7 Fe N8 O4'
_chemical_formula_weight 1135.01
_chemical_name_common '[Fe(TiPrP)(2-MeBzIm)2]ClO4'
_chemical_name_systematic
;

[(5,10,15,20-tetraisopropylporphyrinato)iron(III)
(2-methylbenzimidazole)2]perchlorate

;
_space_group_IT_number 29
_symmetry_cell_setting orthorhombic
_symmetry_space_group_name_Hall 'P 2c -2ac'
_symmetry_space_group_name_H-M 'P c a 21'
_atom_sites_solution_hydrogens geom
_atom_sites_solution_primary direct
_atom_sites_solution_secondary difmap
_audit_creation_method SHELXL-97
_cell_angle_alpha 90.00
_cell_angle_beta 90.00
_cell_angle_gamma 90.00
_cell_formula_units_Z 4
_cell_length_a 43.200(9)
_cell_length_b 11.700(2)
_cell_length_c 10.682(2)
_cell_measurement_reflns_used 3488
_cell_measurement_temperature 223
_cell_measurement_theta_max 39.412
_cell_measurement_theta_min 5.151
_cell_volume 5399.1(18)
_computing_cell_refinement 'Bruker XSCANS'
_computing_data_collection 'Bruker XSCANS'
_computing_data_reduction 'Bruker SHELXTL'
_computing_molecular_graphics 'Bruker SHELXTL'
_computing_publication_material 'Bruker SHELXTL'
_computing_structure_refinement 'SHELXL-97 (Sheldrick, 1997)'
_computing_structure_solution 'SHELXS-97 (Sheldrick, 1990)'
_diffrn_ambient_temperature 223
_diffrn_detector_area_resol_mean 8.333
_diffrn_measured_fraction_theta_full 0.996
_diffrn_measured_fraction_theta_max 0.996
_diffrn_measurement_device_type 'Bruker P4'
_diffrn_measurement_method '\w scans'
_diffrn_radiation_monochromator graphite
_diffrn_radiation_source 'fine-focus sealed tube'
_diffrn_radiation_type MoK\a
_diffrn_radiation_wavelength 0.71073
_diffrn_reflns_av_R_equivalents 0.1792
_diffrn_reflns_av_sigmaI/netI 0.1527
_diffrn_reflns_limit_h_max 45
_diffrn_reflns_limit_h_min -51
_diffrn_reflns_limit_k_max 12
_diffrn_reflns_limit_k_min -13
_diffrn_reflns_limit_l_max 12
_diffrn_reflns_limit_l_min -12
_diffrn_reflns_number 27760
_diffrn_reflns_theta_full 25.17
_diffrn_reflns_theta_max 25.17
_diffrn_reflns_theta_min 0.94
_exptl_absorpt_coefficient_mu 0.677
_exptl_absorpt_correction_T_max 0.9605
_exptl_absorpt_correction_T_min 0.7372
_exptl_absorpt_correction_type analytical
_exptl_absorpt_process_details
;
XPREP Bruker AXS 2000
;
_exptl_crystal_colour green
_exptl_crystal_density_diffrn 1.396
_exptl_crystal_density_method 'not measured'
_exptl_crystal_description needle
_exptl_crystal_F_000 2348
_exptl_crystal_size_max 0.48
_exptl_crystal_size_mid 0.14
_exptl_crystal_size_min 0.06
_refine_diff_density_max 0.645
_refine_diff_density_min -0.608
_refine_diff_density_rms 0.080
_refine_ls_abs_structure_details 'Flack H D (1983), Acta Cryst. A39, 876-881'
_refine_ls_abs_structure_Flack -0.01(3)
_refine_ls_extinction_method none
_refine_ls_goodness_of_fit_ref 0.916
_refine_ls_hydrogen_treatment constr
_refine_ls_matrix_type full
_refine_ls_number_parameters 641
_refine_ls_number_reflns 9301
_refine_ls_number_restraints 1
_refine_ls_restrained_S_all 0.916
_refine_ls_R_factor_all 0.1042
_refine_ls_R_factor_gt 0.0641
_refine_ls_shift/su_max 0.000
_refine_ls_shift/su_mean 0.000
_refine_ls_structure_factor_coef Fsqd
_refine_ls_weighting_details 'calc w=1/[\s^2^(Fo^2^)+(0.0445P)^2^+0.0000P] where P=(Fo^2^+2Fc^2^)/3'
_refine_ls_weighting_scheme calc
_refine_ls_wR_factor_gt 0.1307
_refine_ls_wR_factor_ref 0.1487
_reflns_number_gt 5817
_reflns_number_total 9301
_reflns_threshold_expression >2sigma(I)
_cod_data_source_file c1dt10042d.txt
_cod_data_source_block tiprpfe2mebzim2
_cod_depositor_comments
;
The following automatic conversions were performed:
'_symmetry_cell_setting' value 'Orthorhombic' changed to 'orthorhombic'
according to '/home/saulius/struct/CIF-dictionaries/cif_core.dic'
dictionary named 'cif_core.dic' version 2.4.1 from 2010-06-29.

Automatic conversion script
Id: cif_fix_enum 1555 2011-01-17 13:19:09Z saulius 
;
_cod_original_sg_symbol_H-M Pca2(1)
_cod_database_code 7015738

loop_
_symmetry_equiv_pos_as_xyz
'x, y, z'
'-x, -y, z+1/2'
'x+1/2, -y, z'
'-x+1/2, y, z+1/2'

loop_
_atom_site_label
_atom_site_type_symbol
_atom_site_fract_x
_atom_site_fract_y
_atom_site_fract_z
_atom_site_U_iso_or_equiv
_atom_site_adp_type
_atom_site_occupancy
_atom_site_symmetry_multiplicity
_atom_site_calc_flag
_atom_site_refinement_flags
_atom_site_disorder_assembly
_atom_site_disorder_group
Fe1 Fe 0.123746(18) 0.95002(6) 0.16138(9) 0.0224(2) Uani 1 1 d . . .
C4 C 0.17022(14) 1.1339(5) 0.1506(7) 0.0310(15) Uani 1 1 d . . .
C1 C 0.19031(14) 0.9601(5) 0.1099(6) 0.0277(15) Uani 1 1 d . . .
C2 C 0.21563(15) 1.0425(6) 0.1049(7) 0.0416(18) Uani 1 1 d . . .
H2 H 0.2367 1.0259 0.0913 0.050 Uiso 1 1 calc R . .
C3 C 0.20311(14) 1.1477(5) 0.1235(6) 0.0352(18) Uani 1 1 d . . .
H3 H 0.2138 1.2175 0.1195 0.042 Uiso 1 1 calc R . .
C6 C 0.12384(14) 1.1800(5) 0.2726(6) 0.0300(16) Uani 1 1 d . . .
C5 C 0.14939(15) 1.2143(5) 0.2003(6) 0.0271(15) Uani 1 1 d . . .
C8 C 0.09096(16) 1.1734(6) 0.4328(7) 0.0411(19) Uani 1 1 d . . .
H8 H 0.0795 1.1916 0.5050 0.049 Uiso 1 1 calc R . .
C7 C 0.10885(16) 1.2454(6) 0.3689(7) 0.0427(19) Uani 1 1 d . . .
H7 H 0.1112 1.3241 0.3840 0.051 Uiso 1 1 calc R . .
C9 C 0.09197(15) 1.0621(5) 0.3724(6) 0.0282(15) Uani 1 1 d . . .
C10 C 0.07107(15) 0.9694(5) 0.3895(6) 0.0326(16) Uani 1 1 d . . .
C14 C 0.06804(13) 0.8143(5) 0.0995(6) 0.0252(14) Uani 1 1 d . . .
C13 C 0.03906(14) 0.7822(5) 0.1545(8) 0.0342(15) Uani 1 1 d . . .
H13 H 0.0235 0.7389 0.1155 0.041 Uiso 1 1 calc R . .
C11 C 0.06598(14) 0.8935(5) 0.2915(6) 0.0245(14) Uani 1 1 d . . .
C12 C 0.03804(14) 0.8248(5) 0.2718(7) 0.0353(17) Uani 1 1 d . . .
H12 H 0.0222 0.8126 0.3306 0.042 Uiso 1 1 calc R . .
C15 C 0.08196(15) 0.7671(5) -0.0070(6) 0.0304(16) Uani 1 1 d . . .
C16 C 0.11437(14) 0.7684(5) -0.0260(6) 0.0266(15) Uani 1 1 d . . .
C19 C 0.16440(14) 0.7909(5) 0.0231(6) 0.0275(15) Uani 1 1 d . . .
C17 C 0.13192(15) 0.6900(6) -0.1007(6) 0.0343(17) Uani 1 1 d . . .
H17 H 0.1240 0.6399 -0.1617 0.041 Uiso 1 1 calc R . .
C18 C 0.16220(16) 0.7015(5) -0.0669(6) 0.0328(17) Uani 1 1 d . . .
H18 H 0.1788 0.6578 -0.0977 0.039 Uiso 1 1 calc R . .
C20 C 0.19167(15) 0.8483(5) 0.0674(6) 0.0323(16) Uani 1 1 d . . .
C21 C 0.15603(16) 1.3432(5) 0.1912(7) 0.0400(19) Uani 1 1 d . . .
H21 H 0.1366 1.3807 0.2182 0.048 Uiso 1 1 calc R . .
C22 C 0.18093(18) 1.3850(6) 0.2854(8) 0.060(3) Uani 1 1 d . . .
H22A H 0.2010 1.3555 0.2609 0.090 Uiso 1 1 calc R . .
H22B H 0.1758 1.3577 0.3687 0.090 Uiso 1 1 calc R . .
H22C H 0.1815 1.4679 0.2856 0.090 Uiso 1 1 calc R . .
C23 C 0.1608(2) 1.3816(7) 0.0586(9) 0.074(3) Uani 1 1 d . . .
H23A H 0.1781 1.3405 0.0224 0.111 Uiso 1 1 calc R . .
H23B H 0.1651 1.4630 0.0574 0.111 Uiso 1 1 calc R . .
H23C H 0.1423 1.3662 0.0103 0.111 Uiso 1 1 calc R . .
C24 C 0.05167(19) 0.9603(6) 0.5069(7) 0.051(2) Uani 1 1 d . . .
H24 H 0.0423 0.8830 0.5052 0.061 Uiso 1 1 calc R . .
C25 C 0.0714(3) 0.9650(9) 0.6258(8) 0.106(4) Uani 1 1 d . . .
H25A H 0.0857 0.9012 0.6263 0.159 Uiso 1 1 calc R . .
H25B H 0.0580 0.9605 0.6986 0.159 Uiso 1 1 calc R . .
H25C H 0.0829 1.0362 0.6277 0.159 Uiso 1 1 calc R . .
C27 C 0.06324(16) 0.6964(5) -0.0998(6) 0.0375(17) Uani 1 1 d . . .
H27 H 0.0762 0.6900 -0.1759 0.045 Uiso 1 1 calc R . .
C30 C 0.22397(15) 0.7930(5) 0.0537(7) 0.0377(18) Uani 1 1 d . . .
H30 H 0.2383 0.8392 0.1055 0.045 Uiso 1 1 calc R . .
C32 C 0.23669(16) 0.7969(7) -0.0809(7) 0.050(2) Uani 1 1 d . . .
H32A H 0.2570 0.7618 -0.0831 0.075 Uiso 1 1 calc R . .
H32B H 0.2382 0.8758 -0.1081 0.075 Uiso 1 1 calc R . .
H32C H 0.2228 0.7557 -0.1362 0.075 Uiso 1 1 calc R . .
C31 C 0.22457(17) 0.6709(6) 0.1085(7) 0.053(2) Uani 1 1 d . . .
H31A H 0.2103 0.6228 0.0624 0.079 Uiso 1 1 calc R . .
H31B H 0.2185 0.6734 0.1959 0.079 Uiso 1 1 calc R . .
H31C H 0.2453 0.6399 0.1018 0.079 Uiso 1 1 calc R . .
C33 C 0.13552(15) 0.7429(5) 0.3347(6) 0.0285(15) Uani 1 1 d . . .
C39 C 0.16507(16) 0.8034(6) 0.4909(6) 0.0326(16) Uani 1 1 d . . .
C34 C 0.15922(14) 0.8932(5) 0.4077(6) 0.0258(15) Uani 1 1 d . . .
C38 C 0.18270(16) 0.8152(6) 0.6004(6) 0.0401(18) Uani 1 1 d . . .
H38 H 0.1859 0.7538 0.6557 0.048 Uiso 1 1 calc R . .
C37 C 0.19522(16) 0.9227(7) 0.6227(6) 0.048(2) Uani 1 1 d . . .
H37 H 0.2072 0.9354 0.6949 0.057 Uiso 1 1 calc R . .
C35 C 0.17265(16) 1.0017(6) 0.4341(6) 0.0369(17) Uani 1 1 d . . .
H35 H 0.1694 1.0641 0.3803 0.044 Uiso 1 1 calc R . .
C36 C 0.19007(16) 1.0130(6) 0.5373(7) 0.0391(17) Uani 1 1 d . . .
H36 H 0.1993 1.0843 0.5537 0.047 Uiso 1 1 calc R . .
C40 C 0.11790(16) 0.6563(6) 0.2624(7) 0.0409(18) Uani 1 1 d . . .
H40A H 0.1261 0.6517 0.1781 0.061 Uiso 1 1 calc R . .
H40B H 0.0963 0.6783 0.2590 0.061 Uiso 1 1 calc R . .
H40C H 0.1198 0.5824 0.3028 0.061 Uiso 1 1 calc R . .
C41 C 0.12139(14) 1.0811(5) -0.0860(6) 0.0255(14) Uani 1 1 d . . .
C47 C 0.07948(15) 1.1904(5) -0.0812(7) 0.0310(16) Uani 1 1 d . . .
C42 C 0.07942(14) 1.1192(5) 0.0199(6) 0.0277(16) Uani 1 1 d . . .
C43 C 0.05492(15) 1.1242(5) 0.1064(7) 0.0382(18) Uani 1 1 d . . .
H43 H 0.0542 1.0765 0.1772 0.046 Uiso 1 1 calc R . .
C44 C 0.03193(16) 1.2036(6) 0.0812(7) 0.0442(19) Uani 1 1 d . . .
H44 H 0.0151 1.2090 0.1366 0.053 Uiso 1 1 calc R . .
C45 C 0.03260(18) 1.2749(6) -0.0213(8) 0.053(2) Uani 1 1 d . . .
H45 H 0.0166 1.3287 -0.0316 0.063 Uiso 1 1 calc R . .
N1 N 0.16373(10) 1.0181(4) 0.1399(5) 0.0246(12) Uani 1 1 d . . .
N2 N 0.11232(11) 1.0683(4) 0.2756(5) 0.0223(12) Uani 1 1 d . . .
N3 N 0.08351(11) 0.8824(4) 0.1854(5) 0.0233(12) Uani 1 1 d . . .
N4 N 0.13484(11) 0.8323(4) 0.0466(5) 0.0240(12) Uani 1 1 d . . .
N5 N 0.14954(13) 0.7111(4) 0.4410(5) 0.0349(14) Uani 1 1 d . . .
H5 H 0.1489 0.6429 0.4734 0.042 Uiso 1 1 calc R . .
N6 N 0.14074(11) 0.8553(4) 0.3092(5) 0.0272(13) Uani 1 1 d . . .
N8 N 0.10688(12) 1.0501(4) 0.0162(5) 0.0268(13) Uani 1 1 d . . .
N7 N 0.10611(13) 1.1656(5) -0.1501(5) 0.0348(14) Uani 1 1 d . . .
H7A H 0.1119 1.1974 -0.2199 0.042 Uiso 1 1 calc R . .
C48 C 0.15022(16) 1.0348(6) -0.1449(7) 0.0447(19) Uani 1 1 d . . .
H48A H 0.1680 1.0556 -0.0943 0.067 Uiso 1 1 calc R . .
H48B H 0.1526 1.0665 -0.2282 0.067 Uiso 1 1 calc R . .
H48C H 0.1488 0.9522 -0.1502 0.067 Uiso 1 1 calc R . .
Cl1 Cl 0.13365(4) 0.43259(15) 0.6520(2) 0.0447(4) Uani 1 1 d . . .
O4 O 0.14317(13) 0.3151(4) 0.6535(6) 0.0686(15) Uani 1 1 d . . .
O1 O 0.12991(12) 0.4732(4) 0.5292(5) 0.0510(14) Uani 1 1 d . . .
O3 O 0.15636(13) 0.5002(5) 0.7165(6) 0.079(2) Uani 1 1 d . . .
O2 O 0.10452(14) 0.4465(7) 0.7196(6) 0.097(3) Uani 1 1 d . . .
C49 C 0.05204(19) 0.4958(7) 0.4983(9) 0.064(3) Uani 1 1 d . . .
H49 H 0.0716 0.4536 0.5121 0.077 Uiso 1 1 calc R . .
Cl2 Cl 0.02481(7) 0.4442(3) 0.6059(3) 0.1255(14) Uani 1 1 d . . .
Cl3 Cl 0.05914(6) 0.64115(19) 0.5307(3) 0.0827(8) Uani 1 1 d . . .
Cl4 Cl 0.04120(7) 0.4747(3) 0.3467(3) 0.1015(9) Uani 1 1 d . . .
C29 C 0.03274(17) 0.7516(7) -0.1420(7) 0.054(2) Uani 1 1 d . . .
H29A H 0.0181 0.7506 -0.0733 0.081 Uiso 1 1 calc R . .
H29B H 0.0243 0.7090 -0.2121 0.081 Uiso 1 1 calc R . .
H29C H 0.0366 0.8299 -0.1674 0.081 Uiso 1 1 calc R . .
C28 C 0.05797(18) 0.5719(6) -0.0527(8) 0.055(2) Uani 1 1 d . . .
H28A H 0.0778 0.5359 -0.0366 0.083 Uiso 1 1 calc R . .
H28B H 0.0469 0.5287 -0.1160 0.083 Uiso 1 1 calc R . .
H28C H 0.0459 0.5734 0.0239 0.083 Uiso 1 1 calc R . .
C26 C 0.0249(2) 1.0430(7) 0.5141(12) 0.095(4) Uani 1 1 d . . .
H26A H 0.0322 1.1163 0.5442 0.143 Uiso 1 1 calc R . .
H26B H 0.0094 1.0134 0.5712 0.143 Uiso 1 1 calc R . .
H26C H 0.0159 1.0522 0.4316 0.143 Uiso 1 1 calc R . .
C46 C 0.05582(17) 1.2700(6) -0.1091(7) 0.047(2) Uani 1 1 d . . .
H46 H 0.0560 1.3157 -0.1814 0.057 Uiso 1 1 calc R . .
C50 C 0.21570(17) 0.3530(7) 0.7433(8) 0.052(2) Uani 1 1 d . . .
H50 H 0.1928 0.3572 0.7445 0.062 Uiso 1 1 calc R . .
Cl6 Cl 0.23126(5) 0.46789(19) 0.8312(2) 0.0682(6) Uani 1 1 d . . .
Cl7 Cl 0.22862(6) 0.3583(2) 0.5901(2) 0.0774(7) Uani 1 1 d . . .
Cl5 Cl 0.22799(5) 0.22160(19) 0.8138(2) 0.0702(7) Uani 1 1 d . . .

loop_
_atom_site_aniso_label
_atom_site_aniso_U_11
_atom_site_aniso_U_22
_atom_site_aniso_U_33
_atom_site_aniso_U_23
_atom_site_aniso_U_13
_atom_site_aniso_U_12
Fe1 0.0174(4) 0.0130(3) 0.0368(5) -0.0017(5) 0.0028(5) -0.0028(3)
C4 0.027(3) 0.025(3) 0.041(4) -0.003(4) 0.009(4) -0.011(3)
C1 0.021(3) 0.023(3) 0.040(4) -0.004(3) 0.004(3) 0.000(3)
C2 0.017(4) 0.038(4) 0.070(5) 0.003(4) -0.001(3) -0.006(3)
C3 0.022(4) 0.026(4) 0.057(5) 0.002(3) 0.000(3) -0.013(3)
C6 0.021(4) 0.027(4) 0.042(4) -0.002(3) -0.005(3) 0.001(3)
C5 0.030(4) 0.013(3) 0.038(4) 0.001(3) -0.002(3) -0.004(3)
C8 0.034(5) 0.037(4) 0.053(5) -0.021(4) 0.013(4) -0.004(3)
C7 0.040(4) 0.024(4) 0.064(5) -0.017(4) 0.012(4) -0.010(3)
C9 0.032(4) 0.017(3) 0.035(4) -0.006(3) 0.004(3) 0.000(3)
C10 0.028(4) 0.023(4) 0.046(4) 0.003(3) 0.006(3) 0.000(3)
C14 0.020(3) 0.017(3) 0.038(4) 0.002(3) 0.003(3) -0.003(3)
C13 0.023(3) 0.030(3) 0.050(4) -0.003(4) 0.006(4) -0.010(3)
C11 0.027(4) 0.010(3) 0.036(4) 0.005(3) 0.003(3) -0.001(3)
C12 0.021(4) 0.023(4) 0.061(5) 0.009(4) 0.010(3) -0.003(3)
C15 0.028(4) 0.018(3) 0.046(4) 0.000(3) -0.001(3) 0.000(3)
C16 0.022(4) 0.016(3) 0.042(4) -0.005(3) -0.002(3) -0.005(3)
C19 0.020(4) 0.019(3) 0.043(4) -0.003(3) 0.008(3) 0.001(3)
C17 0.032(4) 0.029(4) 0.043(4) -0.015(3) -0.004(3) 0.004(3)
C18 0.034(4) 0.021(4) 0.044(4) -0.012(3) 0.005(3) 0.006(3)
C20 0.027(4) 0.026(4) 0.044(4) -0.009(3) -0.005(3) 0.010(3)
C21 0.039(4) 0.019(3) 0.062(6) -0.007(3) 0.002(4) -0.005(3)
C22 0.046(5) 0.033(4) 0.101(7) -0.026(5) 0.003(5) -0.018(4)
C23 0.095(8) 0.032(5) 0.095(8) 0.009(5) 0.010(6) -0.002(5)
C24 0.064(6) 0.032(4) 0.057(5) -0.012(4) 0.023(4) -0.019(4)
C25 0.166(12) 0.108(9) 0.043(6) 0.002(5) 0.014(6) -0.074(8)
C27 0.041(5) 0.032(4) 0.040(4) -0.010(3) -0.007(3) -0.008(3)
C30 0.028(4) 0.028(4) 0.058(5) -0.007(4) -0.010(3) 0.010(3)
C32 0.023(4) 0.066(5) 0.060(5) -0.002(4) 0.012(4) 0.018(4)
C31 0.048(5) 0.040(4) 0.070(6) 0.003(4) -0.014(4) 0.022(4)
C33 0.027(4) 0.021(3) 0.037(4) -0.001(3) 0.005(3) -0.003(3)
C39 0.037(4) 0.028(4) 0.033(4) 0.000(3) 0.003(3) 0.000(3)
C34 0.024(4) 0.026(3) 0.028(4) -0.001(3) 0.001(3) 0.005(3)
C38 0.045(5) 0.042(4) 0.033(4) 0.008(3) 0.006(4) 0.015(4)
C37 0.033(4) 0.075(6) 0.035(5) 0.000(4) -0.008(3) 0.002(4)
C35 0.030(4) 0.043(4) 0.037(4) -0.003(3) -0.005(3) -0.005(3)
C36 0.040(4) 0.036(4) 0.041(4) -0.005(4) -0.004(4) -0.004(3)
C40 0.035(4) 0.023(4) 0.064(5) 0.003(4) -0.002(4) -0.007(3)
C41 0.024(4) 0.015(3) 0.037(4) 0.000(3) -0.001(3) 0.002(3)
C47 0.029(4) 0.019(3) 0.045(4) -0.003(3) -0.005(3) 0.001(3)
C42 0.020(4) 0.017(3) 0.046(4) 0.000(3) -0.010(3) -0.004(3)
C43 0.031(4) 0.027(4) 0.057(5) -0.003(3) 0.005(4) -0.002(3)
C44 0.024(4) 0.033(4) 0.076(6) 0.006(4) 0.011(4) 0.003(3)
C45 0.035(5) 0.036(4) 0.087(7) 0.004(4) 0.003(4) 0.014(4)
N1 0.016(3) 0.015(2) 0.042(3) 0.003(2) 0.007(2) -0.0032(18)
N2 0.019(3) 0.019(3) 0.030(3) -0.003(2) 0.002(2) -0.006(2)
N3 0.016(3) 0.018(2) 0.036(3) 0.001(2) -0.002(2) -0.003(2)
N4 0.019(3) 0.019(3) 0.034(3) -0.002(2) 0.011(2) -0.002(2)
N5 0.034(4) 0.022(3) 0.049(4) 0.010(3) 0.003(3) -0.001(3)
N6 0.023(3) 0.022(3) 0.036(3) -0.006(3) 0.003(3) -0.004(2)
N8 0.028(3) 0.016(3) 0.036(3) -0.009(3) 0.003(3) -0.005(2)
N7 0.036(4) 0.035(3) 0.033(3) 0.003(3) -0.001(3) 0.002(3)
C48 0.041(5) 0.053(5) 0.040(4) -0.002(4) 0.006(3) 0.008(4)
Cl1 0.0357(10) 0.0514(11) 0.0470(10) -0.0026(11) -0.0013(10) 0.0040(8)
O4 0.070(4) 0.045(3) 0.090(4) 0.013(4) -0.022(4) -0.005(3)
O1 0.070(4) 0.037(3) 0.046(3) 0.002(2) 0.000(3) 0.000(3)
O3 0.048(4) 0.065(4) 0.124(5) -0.057(4) -0.026(3) 0.023(3)
O2 0.043(4) 0.156(7) 0.092(5) 0.026(4) 0.035(3) 0.024(4)
C49 0.045(5) 0.045(5) 0.102(7) 0.022(5) -0.011(5) 0.002(4)
Cl2 0.082(2) 0.176(3) 0.119(2) 0.064(2) -0.0343(17) -0.079(2)
Cl3 0.092(2) 0.0488(13) 0.108(2) 0.0042(14) -0.0037(16) 0.0064(12)
Cl4 0.099(2) 0.108(2) 0.097(2) -0.0107(18) -0.0134(17) -0.0209(18)
C29 0.044(5) 0.051(5) 0.067(6) -0.008(4) -0.011(4) 0.003(4)
C28 0.051(5) 0.025(4) 0.090(6) -0.011(4) -0.004(4) -0.007(4)
C26 0.070(7) 0.041(5) 0.174(11) -0.012(6) 0.080(7) -0.009(4)
C46 0.048(5) 0.029(4) 0.066(6) 0.011(4) -0.015(4) 0.008(3)
C50 0.024(4) 0.073(6) 0.059(5) -0.004(5) -0.009(4) 0.009(4)
Cl6 0.0626(15) 0.0589(13) 0.0831(16) -0.0095(13) -0.0084(12) 0.0008(11)
Cl7 0.0804(18) 0.104(2) 0.0480(12) 0.0062(13) 0.0083(13) 0.0229(15)
Cl5 0.0769(17) 0.0552(13) 0.0786(16) 0.0096(12) 0.0073(13) 0.0027(11)

loop_
_atom_type_symbol
_atom_type_description
_atom_type_scat_dispersion_real
_atom_type_scat_dispersion_imag
_atom_type_scat_source
C C 0.0033 0.0016 'International Tables Vol C Tables 4.2.6.8 and 6.1.1.4'
H H 0.0000 0.0000 'International Tables Vol C Tables 4.2.6.8 and 6.1.1.4'
N N 0.0061 0.0033 'International Tables Vol C Tables 4.2.6.8 and 6.1.1.4'
O O 0.0106 0.0060 'International Tables Vol C Tables 4.2.6.8 and 6.1.1.4'
Cl Cl 0.1484 0.1585 'International Tables Vol C Tables 4.2.6.8 and 6.1.1.4'
Fe Fe 0.3463 0.8444 'International Tables Vol C Tables 4.2.6.8 and 6.1.1.4'

loop_
_geom_angle_atom_site_label_1
_geom_angle_atom_site_label_2
_geom_angle_atom_site_label_3
_geom_angle
_geom_angle_site_symmetry_1
_geom_angle_site_symmetry_3
_geom_angle_publ_flag
N4 Fe1 N2 179.5(2) . . ?
N4 Fe1 N1 89.8(2) . . ?
N2 Fe1 N1 90.5(2) . . ?
N4 Fe1 N3 90.9(2) . . ?
N2 Fe1 N3 88.8(2) . . ?
N1 Fe1 N3 179.2(2) . . ?
N4 Fe1 N6 90.9(2) . . ?
N2 Fe1 N6 89.5(2) . . ?
N1 Fe1 N6 89.7(2) . . ?
N3 Fe1 N6 89.9(2) . . ?
N4 Fe1 N8 90.9(2) . . ?
N2 Fe1 N8 88.74(19) . . ?
N1 Fe1 N8 89.6(2) . . ?
N3 Fe1 N8 90.8(2) . . ?
N6 Fe1 N8 178.1(2) . . ?
N1 C4 C5 123.7(5) . . ?
N1 C4 C3 106.7(5) . . ?
C5 C4 C3 128.7(5) . . ?
N1 C1 C20 125.4(6) . . ?
N1 C1 C2 108.1(5) . . ?
C20 C1 C2 125.4(6) . . ?
C3 C2 C1 107.1(6) . . ?
C3 C2 H2 126.4 . . ?
C1 C2 H2 126.4 . . ?
C2 C3 C4 108.5(5) . . ?
C2 C3 H3 125.8 . . ?
C4 C3 H3 125.8 . . ?
N2 C6 C5 123.9(5) . . ?
N2 C6 C7 108.7(5) . . ?
C5 C6 C7 126.6(6) . . ?
C4 C5 C6 121.3(5) . . ?
C4 C5 C21 120.8(6) . . ?
C6 C5 C21 117.4(5) . . ?
C7 C8 C9 108.8(6) . . ?
C7 C8 H8 125.6 . . ?
C9 C8 H8 125.6 . . ?
C8 C7 C6 107.0(6) . . ?
C8 C7 H7 126.5 . . ?
C6 C7 H7 126.5 . . ?
N2 C9 C10 123.3(5) . . ?
N2 C9 C8 108.0(5) . . ?
C10 C9 C8 127.3(6) . . ?
C11 C10 C9 119.4(6) . . ?
C11 C10 C24 119.5(6) . . ?
C9 C10 C24 120.8(6) . . ?
N3 C14 C15 123.9(5) . . ?
N3 C14 C13 107.5(5) . . ?
C15 C14 C13 127.2(6) . . ?
C12 C13 C14 108.2(6) . . ?
C12 C13 H13 125.9 . . ?
C14 C13 H13 125.9 . . ?
N3 C11 C10 126.6(5) . . ?
N3 C11 C12 106.5(5) . . ?
C10 C11 C12 126.1(6) . . ?
C13 C12 C11 108.0(6) . . ?
C13 C12 H12 126.0 . . ?
C11 C12 H12 126.0 . . ?
C14 C15 C16 122.5(6) . . ?
C14 C15 C27 121.0(6) . . ?
C16 C15 C27 116.0(6) . . ?
N4 C16 C15 123.6(5) . . ?
N4 C16 C17 108.5(6) . . ?
C15 C16 C17 126.6(6) . . ?
N4 C19 C18 108.5(5) . . ?
N4 C19 C20 122.1(5) . . ?
C18 C19 C20 128.3(6) . . ?
C18 C17 C16 107.3(6) . . ?
C18 C17 H17 126.4 . . ?
C16 C17 H17 126.4 . . ?
C17 C18 C19 108.4(6) . . ?
C17 C18 H18 125.8 . . ?
C19 C18 H18 125.8 . . ?
C1 C20 C19 120.9(6) . . ?
C1 C20 C30 117.7(6) . . ?
C19 C20 C30 120.9(5) . . ?
C23 C21 C5 112.3(5) . . ?
C23 C21 C22 115.0(6) . . ?
C5 C21 C22 113.4(6) . . ?
C23 C21 H21 105.0 . . ?
C5 C21 H21 105.0 . . ?
C22 C21 H21 105.0 . . ?
C21 C22 H22A 109.5 . . ?
C21 C22 H22B 109.5 . . ?
H22A C22 H22B 109.5 . . ?
C21 C22 H22C 109.5 . . ?
H22A C22 H22C 109.5 . . ?
H22B C22 H22C 109.5 . . ?
C21 C23 H23A 109.5 . . ?
C21 C23 H23B 109.5 . . ?
H23A C23 H23B 109.5 . . ?
C21 C23 H23C 109.5 . . ?
H23A C23 H23C 109.5 . . ?
H23B C23 H23C 109.5 . . ?
C26 C24 C10 114.9(7) . . ?
C26 C24 C25 111.2(8) . . ?
C10 C24 C25 112.2(7) . . ?
C26 C24 H24 105.9 . . ?
C10 C24 H24 105.9 . . ?
C25 C24 H24 105.9 . . ?
C24 C25 H25A 109.5 . . ?
C24 C25 H25B 109.5 . . ?
H25A C25 H25B 109.5 . . ?
C24 C25 H25C 109.5 . . ?
H25A C25 H25C 109.5 . . ?
H25B C25 H25C 109.5 . . ?
C15 C27 C29 114.8(6) . . ?
C15 C27 C28 112.0(6) . . ?
C29 C27 C28 111.3(6) . . ?
C15 C27 H27 106.0 . . ?
C29 C27 H27 106.0 . . ?
C28 C27 H27 106.0 . . ?
C32 C30 C31 112.1(6) . . ?
C32 C30 C20 113.4(5) . . ?
C31 C30 C20 111.5(6) . . ?
C32 C30 H30 106.4 . . ?
C31 C30 H30 106.4 . . ?
C20 C30 H30 106.4 . . ?
C30 C32 H32A 109.5 . . ?
C30 C32 H32B 109.5 . . ?
H32A C32 H32B 109.5 . . ?
C30 C32 H32C 109.5 . . ?
H32A C32 H32C 109.5 . . ?
H32B C32 H32C 109.5 . . ?
C30 C31 H31A 109.5 . . ?
C30 C31 H31B 109.5 . . ?
H31A C31 H31B 109.5 . . ?
C30 C31 H31C 109.5 . . ?
H31A C31 H31C 109.5 . . ?
H31B C31 H31C 109.5 . . ?
N5 C33 N6 111.3(6) . . ?
N5 C33 C40 118.9(6) . . ?
N6 C33 C40 129.8(6) . . ?
N5 C39 C34 104.8(6) . . ?
N5 C39 C38 131.6(6) . . ?
C34 C39 C38 123.6(6) . . ?
N6 C34 C39 110.1(5) . . ?
N6 C34 C35 131.8(6) . . ?
C39 C34 C35 118.1(6) . . ?
C37 C38 C39 116.3(6) . . ?
C37 C38 H38 121.8 . . ?
C39 C38 H38 121.8 . . ?
C38 C37 C36 120.3(6) . . ?
C38 C37 H37 119.8 . . ?
C36 C37 H37 119.8 . . ?
C36 C35 C34 118.6(7) . . ?
C36 C35 H35 120.7 . . ?
C34 C35 H35 120.7 . . ?
C35 C36 C37 123.0(7) . . ?
C35 C36 H36 118.5 . . ?
C37 C36 H36 118.5 . . ?
C33 C40 H40A 109.5 . . ?
C33 C40 H40B 109.5 . . ?
H40A C40 H40B 109.5 . . ?
C33 C40 H40C 109.5 . . ?
H40A C40 H40C 109.5 . . ?
H40B C40 H40C 109.5 . . ?
N8 C41 N7 112.6(6) . . ?
N8 C41 C48 130.4(6) . . ?
N7 C41 C48 116.9(6) . . ?
C42 C47 N7 107.0(5) . . ?
C42 C47 C46 124.5(7) . . ?
N7 C47 C46 128.4(7) . . ?
C47 C42 C43 119.8(6) . . ?
C47 C42 N8 108.7(6) . . ?
C43 C42 N8 131.5(6) . . ?
C44 C43 C42 116.0(6) . . ?
C44 C43 H43 122.0 . . ?
C42 C43 H43 122.0 . . ?
C45 C44 C43 123.1(7) . . ?
C45 C44 H44 118.5 . . ?
C43 C44 H44 118.5 . . ?
C46 C45 C44 122.2(7) . . ?
C46 C45 H45 118.9 . . ?
C44 C45 H45 118.9 . . ?
C1 N1 C4 109.4(5) . . ?
C1 N1 Fe1 125.3(4) . . ?
C4 N1 Fe1 125.3(4) . . ?
C9 N2 C6 107.3(5) . . ?
C9 N2 Fe1 127.9(4) . . ?
C6 N2 Fe1 124.8(4) . . ?
C11 N3 C14 109.6(5) . . ?
C11 N3 Fe1 124.7(4) . . ?
C14 N3 Fe1 125.6(4) . . ?
C19 N4 C16 107.2(5) . . ?
C19 N4 Fe1 126.9(4) . . ?
C16 N4 Fe1 125.9(4) . . ?
C33 N5 C39 109.3(5) . . ?
C33 N5 H5 125.4 . . ?
C39 N5 H5 125.4 . . ?
C33 N6 C34 104.6(5) . . ?
C33 N6 Fe1 127.8(4) . . ?
C34 N6 Fe1 127.6(4) . . ?
C41 N8 C42 105.2(5) . . ?
C41 N8 Fe1 127.7(4) . . ?
C42 N8 Fe1 125.9(4) . . ?
C41 N7 C47 106.5(5) . . ?
C41 N7 H7A 126.8 . . ?
C47 N7 H7A 126.8 . . ?
C41 C48 H48A 109.5 . . ?
C41 C48 H48B 109.5 . . ?
H48A C48 H48B 109.5 . . ?
C41 C48 H48C 109.5 . . ?
H48A C48 H48C 109.5 . . ?
H48B C48 H48C 109.5 . . ?
O1 Cl1 O4 111.6(4) . . ?
O1 Cl1 O3 109.9(4) . . ?
O4 Cl1 O3 109.0(3) . . ?
O1 Cl1 O2 109.0(4) . . ?
O4 Cl1 O2 110.4(4) . . ?
O3 Cl1 O2 106.9(4) . . ?
Cl4 C49 Cl2 112.9(5) . . ?
Cl4 C49 Cl3 112.0(5) . . ?
Cl2 C49 Cl3 108.7(5) . . ?
Cl4 C49 H49 107.7 . . ?
Cl2 C49 H49 107.7 . . ?
Cl3 C49 H49 107.7 . . ?
C27 C29 H29A 109.5 . . ?
C27 C29 H29B 109.5 . . ?
H29A C29 H29B 109.5 . . ?
C27 C29 H29C 109.5 . . ?
H29A C29 H29C 109.5 . . ?
H29B C29 H29C 109.5 . . ?
C27 C28 H28A 109.5 . . ?
C27 C28 H28B 109.5 . . ?
H28A C28 H28B 109.5 . . ?
C27 C28 H28C 109.5 . . ?
H28A C28 H28C 109.5 . . ?
H28B C28 H28C 109.5 . . ?
C24 C26 H26A 109.5 . . ?
C24 C26 H26B 109.5 . . ?
H26A C26 H26B 109.5 . . ?
C24 C26 H26C 109.5 . . ?
H26A C26 H26C 109.5 . . ?
H26B C26 H26C 109.5 . . ?
C45 C46 C47 114.3(7) . . ?
C45 C46 H46 122.9 . . ?
C47 C46 H46 122.9 . . ?
Cl7 C50 Cl6 110.6(5) . . ?
Cl7 C50 Cl5 109.4(5) . . ?
Cl6 C50 Cl5 108.4(4) . . ?
Cl7 C50 H50 109.5 . . ?
Cl6 C50 H50 109.5 . . ?
Cl5 C50 H50 109.5 . . ?

loop_
_geom_bond_atom_site_label_1
_geom_bond_atom_site_label_2
_geom_bond_distance
_geom_bond_site_symmetry_2
_geom_bond_publ_flag
Fe1 N4 1.905(5) . ?
Fe1 N2 1.910(5) . ?
Fe1 N1 1.916(4) . ?
Fe1 N3 1.927(5) . ?
Fe1 N6 2.064(5) . ?
Fe1 N8 2.075(5) . ?
C4 N1 1.389(7) . ?
C4 C5 1.405(8) . ?
C4 C3 1.459(8) . ?
C1 N1 1.371(7) . ?
C1 C20 1.387(8) . ?
C1 C2 1.459(8) . ?
C2 C3 1.359(9) . ?
C2 H2 0.9400 . ?
C3 H3 0.9400 . ?
C6 N2 1.400(8) . ?
C6 C5 1.406(8) . ?
C6 C7 1.436(9) . ?
C5 C21 1.538(8) . ?
C8 C7 1.331(9) . ?
C8 C9 1.455(9) . ?
C8 H8 0.9400 . ?
C7 H7 0.9400 . ?
C9 N2 1.359(7) . ?
C9 C10 1.423(9) . ?
C10 C11 1.390(9) . ?
C10 C24 1.512(10) . ?
C14 N3 1.387(7) . ?
C14 C15 1.400(8) . ?
C14 C13 1.433(8) . ?
C13 C12 1.350(9) . ?
C13 H13 0.9400 . ?
C11 N3 1.370(7) . ?
C11 C12 1.465(8) . ?
C12 H12 0.9400 . ?
C15 C16 1.415(8) . ?
C15 C27 1.523(9) . ?
C16 N4 1.394(7) . ?
C16 C17 1.433(9) . ?
C19 N4 1.389(7) . ?
C19 C18 1.424(8) . ?
C19 C20 1.436(8) . ?
C17 C18 1.364(9) . ?
C17 H17 0.9400 . ?
C18 H18 0.9400 . ?
C20 C30 1.545(9) . ?
C21 C23 1.501(11) . ?
C21 C22 1.552(10) . ?
C21 H21 0.9900 . ?
C22 H22A 0.9700 . ?
C22 H22B 0.9700 . ?
C22 H22C 0.9700 . ?
C23 H23A 0.9700 . ?
C23 H23B 0.9700 . ?
C23 H23C 0.9700 . ?
C24 C26 1.510(12) . ?
C24 C25 1.529(12) . ?
C24 H24 0.9900 . ?
C25 H25A 0.9700 . ?
C25 H25B 0.9700 . ?
C25 H25C 0.9700 . ?
C27 C29 1.535(10) . ?
C27 C28 1.559(9) . ?
C27 H27 0.9900 . ?
C30 C32 1.540(10) . ?
C30 C31 1.543(9) . ?
C30 H30 0.9900 . ?
C32 H32A 0.9700 . ?
C32 H32B 0.9700 . ?
C32 H32C 0.9700 . ?
C31 H31A 0.9700 . ?
C31 H31B 0.9700 . ?
C31 H31C 0.9700 . ?
C33 N5 1.339(8) . ?
C33 N6 1.362(7) . ?
C33 C40 1.484(9) . ?
C39 N5 1.379(8) . ?
C39 C34 1.399(9) . ?
C39 C38 1.402(9) . ?
C34 N6 1.393(8) . ?
C34 C35 1.424(9) . ?
C38 C37 1.389(10) . ?
C38 H38 0.9400 . ?
C37 C36 1.413(10) . ?
C37 H37 0.9400 . ?
C35 C36 1.342(9) . ?
C35 H35 0.9400 . ?
C36 H36 0.9400 . ?
C40 H40A 0.9700 . ?
C40 H40B 0.9700 . ?
C40 H40C 0.9700 . ?
C41 N8 1.310(8) . ?
C41 N7 1.372(8) . ?
C41 C48 1.497(9) . ?
C47 C42 1.364(9) . ?
C47 N7 1.396(8) . ?
C47 C46 1.415(9) . ?
C42 C43 1.406(9) . ?
C42 N8 1.437(8) . ?
C43 C44 1.386(9) . ?
C43 H43 0.9400 . ?
C44 C45 1.376(10) . ?
C44 H44 0.9400 . ?
C45 C46 1.374(10) . ?
C45 H45 0.9400 . ?
N5 H5 0.8700 . ?
N7 H7A 0.8700 . ?
C48 H48A 0.9700 . ?
C48 H48B 0.9700 . ?
C48 H48C 0.9700 . ?
Cl1 O1 1.405(5) . ?
Cl1 O4 1.435(5) . ?
Cl1 O3 1.436(6) . ?
Cl1 O2 1.460(6) . ?
C49 Cl4 1.704(10) . ?
C49 Cl2 1.752(9) . ?
C49 Cl3 1.762(8) . ?
C49 H49 0.9900 . ?
C29 H29A 0.9700 . ?
C29 H29B 0.9700 . ?
C29 H29C 0.9700 . ?
C28 H28A 0.9700 . ?
C28 H28B 0.9700 . ?
C28 H28C 0.9700 . ?
C26 H26A 0.9700 . ?
C26 H26B 0.9700 . ?
C26 H26C 0.9700 . ?
C46 H46 0.9400 . ?
C50 Cl7 1.730(8) . ?
C50 Cl6 1.773(9) . ?
C50 Cl5 1.792(9) . ?
C50 H50 0.9900 . ?
